data_4127931
loop_
_publ_author_name
'Shepard, Scott M.'
'Cummins, Christopher C.'

_publ_section_title
;
 Functionalization of Intact Trimetaphosphate: A Triphosphorylating
 Reagent for C, N, and O Nucleophiles.
;
_journal_issue 5
_journal_name_full 'Journal of the American Chemical Society'
_journal_page_first 1852
_journal_page_last 1856
_journal_paper_doi 10.1021/jacs.8b12204
_journal_volume 141
_journal_year 2019
_chemical_formula_sum 'C48 H58 N4 O11 P6'
_chemical_formula_weight 1052.80
_space_group_crystal_system triclinic
_space_group_IT_number 2
_space_group_name_Hall '-P 1'
_space_group_name_H-M_alt 'P -1'
_symmetry_space_group_name_Hall '-P 1'
_symmetry_space_group_name_H-M 'P -1'
_atom_sites_solution_hydrogens mixed
_audit_creation_method SHELXL-2017/1
_cell_angle_alpha 94.628(5)
_cell_angle_beta 97.727(6)
_cell_angle_gamma 92.077(5)
_cell_formula_units_Z 2
_cell_length_a 10.7896(12)
_cell_length_b 14.973(2)
_cell_length_c 15.5499(18)
_cell_measurement_reflns_used 9577
_cell_measurement_temperature 100(2)
_cell_measurement_theta_max 28.28
_cell_measurement_theta_min 2.30
_cell_volume 2478.4(5)
_computing_structure_refinement 'SHELXL-2017/1 (Sheldrick, 2017)'
_computing_structure_solution 'SHELXT 2014/5 (Sheldrick, 2014)'
_diffrn_ambient_temperature 100(2)
_diffrn_detector_area_resol_mean 7.4
_diffrn_measured_fraction_theta_full 0.999
_diffrn_measured_fraction_theta_max 0.993
_diffrn_measurement_device_type 'Bruker Photon2 CPAD'
_diffrn_measurement_method '\f and \w scans'
_diffrn_radiation_type MoK\a
_diffrn_radiation_wavelength 0.71073
_diffrn_reflns_av_R_equivalents 0.0679
_diffrn_reflns_av_unetI/netI 0.0294
_diffrn_reflns_Laue_measured_fraction_full 0.999
_diffrn_reflns_Laue_measured_fraction_max 0.993
_diffrn_reflns_limit_h_max 14
_diffrn_reflns_limit_h_min -14
_diffrn_reflns_limit_k_max 19
_diffrn_reflns_limit_k_min -20
_diffrn_reflns_limit_l_max 20
_diffrn_reflns_limit_l_min -20
_diffrn_reflns_number 169841
_diffrn_reflns_point_group_measured_fraction_full 0.999
_diffrn_reflns_point_group_measured_fraction_max 0.993
_diffrn_reflns_theta_full 25.242
_diffrn_reflns_theta_max 28.362
_diffrn_reflns_theta_min 2.398
_diffrn_source 'I\mS micro-focus sealed tube, multilayer optics'
_exptl_absorpt_coefficient_mu 0.281
_exptl_absorpt_correction_type multi-scan
_exptl_absorpt_process_details 'SADABS (Herbst-Irmer et al., 2015)'
_exptl_crystal_colour colourless
_exptl_crystal_density_diffrn 1.411
_exptl_crystal_density_method 'not measured'
_exptl_crystal_description plate
_exptl_crystal_F_000 1104
_exptl_crystal_size_max 0.108
_exptl_crystal_size_mid 0.069
_exptl_crystal_size_min 0.053
_exptl_transmission_factor_max 0.7457
_exptl_transmission_factor_min 0.7038
_refine_diff_density_max 0.510
_refine_diff_density_min -0.587
_refine_diff_density_rms 0.072
_refine_ls_extinction_method none
_refine_ls_goodness_of_fit_ref 1.042
_refine_ls_hydrogen_treatment mixed
_refine_ls_matrix_type full
_refine_ls_number_parameters 675
_refine_ls_number_reflns 12323
_refine_ls_number_restraints 747
_refine_ls_restrained_S_all 1.011
_refine_ls_R_factor_all 0.0550
_refine_ls_R_factor_gt 0.0394
_refine_ls_shift/su_max 0.001
_refine_ls_shift/su_mean 0.000
_refine_ls_structure_factor_coef Fsqd
_refine_ls_weighting_details 'w=1/[\s^2^(Fo^2^)+(0.0406P)^2^+2.4533P] where P=(Fo^2^+2Fc^2^)/3'
_refine_ls_weighting_scheme calc
_refine_ls_wR_factor_gt 0.0930
_refine_ls_wR_factor_ref 0.1019
_reflns_Friedel_coverage 0.000
_reflns_number_gt 10010
_reflns_number_total 12323
_reflns_threshold_expression 'I > 2\s(I)'
_cod_data_source_file ja8b12204_si_002.cif
_cod_data_source_block 9
_cod_original_cell_volume 2478.3(5)
_cod_database_code 4127931
_shelx_shelxl_version_number 2017/1
_shelx_space_group_comment
; 
The symmetry employed for this shelxl refinement is uniquely defined 
by the following loop, which should always be used as a source of 
symmetry information in preference to the above space-group names. 
They are only intended as comments. 
;
_shelx_estimated_absorpt_t_min 0.970
_shelx_estimated_absorpt_t_max 0.985

loop_
_space_group_symop_operation_xyz
'x, y, z'
'-x, -y, -z'

loop_
_atom_site_label
_atom_site_type_symbol
_atom_site_fract_x
_atom_site_fract_y
_atom_site_fract_z
_atom_site_U_iso_or_equiv
_atom_site_adp_type
_atom_site_occupancy
_atom_site_site_symmetry_order
_atom_site_calc_flag
_atom_site_refinement_flags_posn
_atom_site_refinement_flags_adp
_atom_site_refinement_flags_occupancy
_atom_site_disorder_assembly
_atom_site_disorder_group
C1 C -0.18320(18) 0.51712(14) 0.45214(12) 0.0219(4) Uani 1 1 d . U . . .
H1A H -0.205710 0.573142 0.483440 0.026 Uiso 1 1 calc R U . . .
H1AB H -0.091302 0.512060 0.463169 0.026 Uiso 1 1 calc R U . . .
C2 C -0.25116(19) 0.43588(14) 0.47982(13) 0.0231(4) Uani 1 1 d . U . . .
H2A H -0.263136 0.444579 0.541905 0.028 Uiso 1 1 calc R U . . .
H2AB H -0.204732 0.380898 0.470459 0.028 Uiso 1 1 calc R U . . .
C3 C -0.37626(18) 0.43079(15) 0.42055(13) 0.0245(4) Uani 1 1 d . U . . .
H3A H -0.417362 0.370135 0.416831 0.029 Uiso 1 1 calc R U . . .
H3AB H -0.433263 0.475339 0.441696 0.029 Uiso 1 1 calc R U . . .
C4 C -0.34039(18) 0.45208(15) 0.33280(13) 0.0251(4) Uani 1 1 d . U . . .
H4A H -0.319557 0.397087 0.298997 0.030 Uiso 1 1 calc R U . . .
H4AB H -0.409030 0.481055 0.298193 0.030 Uiso 1 1 calc R U . . .
C5 C -0.3276(2) 0.61828(18) 0.18885(15) 0.0386(6) Uani 1 1 d . U . . .
H5A H -0.289240 0.679575 0.190427 0.046 Uiso 1 1 calc R U . . .
H5AB H -0.379209 0.615847 0.236718 0.046 Uiso 1 1 calc R U . . .
C6 C -0.4045(2) 0.5908(2) 0.10154(18) 0.0446(6) Uani 1 1 d . U . . .
H6A H -0.468400 0.543023 0.106396 0.053 Uiso 1 1 calc R U . . .
H6AB H -0.446515 0.642583 0.076975 0.053 Uiso 1 1 calc R U . . .
C7 C -0.3086(2) 0.5569(2) 0.04671(16) 0.0411(6) Uani 1 1 d . U . . .
H7A H -0.260663 0.607219 0.027133 0.049 Uiso 1 1 calc R U . . .
H7AB H -0.348755 0.518296 -0.004973 0.049 Uiso 1 1 calc R U . . .
C8 C -0.2240(2) 0.50294(18) 0.10807(14) 0.0348(5) Uani 1 1 d . U . . .
H8A H -0.255880 0.439783 0.105205 0.042 Uiso 1 1 calc R U . . .
H8AB H -0.137173 0.504327 0.093998 0.042 Uiso 1 1 calc R U . . .
C9A C 0.0615(12) 0.6447(8) 0.2768(8) 0.0231(17) Uani 0.629(10) 1 d D U P A 1
H9A H 0.027605 0.666644 0.220426 0.028 Uiso 0.629(10) 1 calc R U P A 1
H9AB H 0.114772 0.593665 0.265953 0.028 Uiso 0.629(10) 1 calc R U P A 1
C10A C 0.1346(8) 0.7194(7) 0.3370(7) 0.0262(15) Uani 0.629(10) 1 d D U P A 1
H10A H 0.175551 0.762464 0.303313 0.031 Uiso 0.629(10) 1 calc R U P A 1
H10B H 0.199203 0.694873 0.378879 0.031 Uiso 0.629(10) 1 calc R U P A 1
C11A C 0.0339(6) 0.7640(4) 0.3839(4) 0.0238(11) Uani 0.629(10) 1 d D U P A 1
H11A H 0.071478 0.797560 0.439276 0.029 Uiso 0.629(10) 1 calc R U P A 1
H11B H -0.012994 0.805713 0.346787 0.029 Uiso 0.629(10) 1 calc R U P A 1
C12A C -0.0512(5) 0.6855(3) 0.4006(3) 0.0270(11) Uani 0.629(10) 1 d D U P A 1
H12A H -0.021293 0.661769 0.456909 0.032 Uiso 0.629(10) 1 calc R U P A 1
H12B H -0.138288 0.703896 0.401106 0.032 Uiso 0.629(10) 1 calc R U P A 1
C9B C 0.069(2) 0.6445(15) 0.2936(14) 0.027(3) Uani 0.371(10) 1 d D U P A 2
H9B H 0.052112 0.650554 0.230186 0.032 Uiso 0.371(10) 1 calc R U P A 2
H9BB H 0.134394 0.600340 0.304360 0.032 Uiso 0.371(10) 1 calc R U P A 2
C10B C 0.1099(13) 0.7348(10) 0.3437(12) 0.025(2) Uani 0.371(10) 1 d D U P A 2
H10C H 0.195866 0.733093 0.374865 0.030 Uiso 0.371(10) 1 calc R U P A 2
H10D H 0.108179 0.782840 0.303379 0.030 Uiso 0.371(10) 1 calc R U P A 2
C11B C 0.0171(10) 0.7518(8) 0.4080(6) 0.026(2) Uani 0.371(10) 1 d D U P A 2
H11C H 0.046865 0.728132 0.464379 0.031 Uiso 0.371(10) 1 calc R U P A 2
H11D H 0.004440 0.816707 0.418137 0.031 Uiso 0.371(10) 1 calc R U P A 2
C12B C -0.1024(7) 0.7023(4) 0.3651(5) 0.0232(16) Uani 0.371(10) 1 d D U P A 2
H12C H -0.147523 0.735539 0.318984 0.028 Uiso 0.371(10) 1 calc R U P A 2
H12D H -0.158876 0.688000 0.407744 0.028 Uiso 0.371(10) 1 calc R U P A 2
C21 C 0.41170(16) 0.16655(12) 0.63911(11) 0.0137(3) Uani 1 1 d . U . . .
C22 C 0.49014(17) 0.24438(12) 0.65626(11) 0.0160(3) Uani 1 1 d . U . . .
H22 H 0.548786 0.252453 0.707925 0.019 Uiso 1 1 calc R U . . .
C23 C 0.48183(17) 0.30972(12) 0.59740(12) 0.0180(4) Uani 1 1 d . U . . .
H23 H 0.533757 0.363090 0.609381 0.022 Uiso 1 1 calc R U . . .
C24 C 0.39753(17) 0.29709(13) 0.52089(12) 0.0190(4) Uani 1 1 d . U . . .
H24 H 0.393571 0.341237 0.480151 0.023 Uiso 1 1 calc R U . . .
C25 C 0.31919(18) 0.22020(13) 0.50389(12) 0.0203(4) Uani 1 1 d . U . . .
H25 H 0.261703 0.212045 0.451646 0.024 Uiso 1 1 calc R U . . .
C26 C 0.32462(17) 0.15517(13) 0.56304(12) 0.0178(4) Uani 1 1 d . U . . .
H26 H 0.269657 0.103275 0.552014 0.021 Uiso 1 1 calc R U . . .
C31 C 0.32043(16) 0.11839(12) 0.79599(11) 0.0149(3) Uani 1 1 d . U . . .
C32 C 0.37102(18) 0.15358(12) 0.87966(11) 0.0178(4) Uani 1 1 d . U . . .
H32 H 0.459080 0.156051 0.896723 0.021 Uiso 1 1 calc R U . . .
C33 C 0.29231(19) 0.18506(13) 0.93809(12) 0.0210(4) Uani 1 1 d . U . . .
H33 H 0.326772 0.208854 0.995128 0.025 Uiso 1 1 calc R U . . .
C34 C 0.16392(19) 0.18184(14) 0.91341(12) 0.0231(4) Uani 1 1 d . U . . .
H34 H 0.110658 0.203998 0.953350 0.028 Uiso 1 1 calc R U . . .
C35 C 0.11273(18) 0.14625(14) 0.83028(13) 0.0233(4) Uani 1 1 d . U . . .
H35 H 0.024556 0.143430 0.813780 0.028 Uiso 1 1 calc R U . . .
C36 C 0.19066(17) 0.11478(13) 0.77128(12) 0.0190(4) Uani 1 1 d . U . . .
H36 H 0.155812 0.090898 0.714358 0.023 Uiso 1 1 calc R U . . .
C41 C 0.36703(16) -0.02138(12) 0.66259(11) 0.0141(3) Uani 1 1 d . U . . .
C42 C 0.28164(17) -0.07939(13) 0.69243(13) 0.0194(4) Uani 1 1 d . U . . .
H42 H 0.245146 -0.061907 0.743124 0.023 Uiso 1 1 calc R U . . .
C43 C 0.25003(18) -0.16321(14) 0.64751(15) 0.0263(4) Uani 1 1 d . U . . .
H43 H 0.191870 -0.203059 0.667566 0.032 Uiso 1 1 calc R U . . .
C44 C 0.30351(19) -0.18839(14) 0.57356(14) 0.0273(4) Uani 1 1 d . U . . .
H44 H 0.280177 -0.245036 0.542445 0.033 Uiso 1 1 calc R U . . .
C45 C 0.3905(2) -0.13200(13) 0.54451(13) 0.0244(4) Uani 1 1 d . U . . .
H45 H 0.427794 -0.150196 0.494368 0.029 Uiso 1 1 calc R U . . .
C46 C 0.42254(18) -0.04901(13) 0.58906(12) 0.0192(4) Uani 1 1 d . U . . .
H46 H 0.482787 -0.010340 0.569653 0.023 Uiso 1 1 calc R U . . .
C51 C 0.57238(15) -0.08439(12) 0.82724(11) 0.0139(3) Uani 1 1 d . U . . .
C52 C 0.49649(17) -0.07044(13) 0.89343(11) 0.0170(3) Uani 1 1 d . U . . .
H52 H 0.496171 -0.012726 0.923640 0.020 Uiso 1 1 calc R U . . .
C53 C 0.42241(18) -0.14027(14) 0.91473(12) 0.0214(4) Uani 1 1 d . U . . .
H53 H 0.370904 -0.130573 0.959255 0.026 Uiso 1 1 calc R U . . .
C54 C 0.42351(18) -0.22481(14) 0.87074(13) 0.0237(4) Uani 1 1 d . U . . .
H54 H 0.372748 -0.272908 0.885435 0.028 Uiso 1 1 calc R U . . .
C55 C 0.49819(18) -0.23929(13) 0.80562(13) 0.0228(4) Uani 1 1 d . U . . .
H55 H 0.498774 -0.297363 0.776178 0.027 Uiso 1 1 calc R U . . .
C56 C 0.57251(17) -0.16916(12) 0.78302(12) 0.0174(3) Uani 1 1 d . U . . .
H56 H 0.622853 -0.179061 0.737827 0.021 Uiso 1 1 calc R U . . .
C61 C 0.74699(16) 0.06492(12) 0.89727(11) 0.0152(3) Uani 1 1 d . U . . .
C62 C 0.76841(17) 0.15805(13) 0.90705(12) 0.0180(4) Uani 1 1 d . U . . .
H62 H 0.731831 0.193857 0.863569 0.022 Uiso 1 1 calc R U . . .
C63 C 0.84359(18) 0.19803(14) 0.98083(13) 0.0227(4) Uani 1 1 d . U . . .
H63 H 0.859054 0.261240 0.987822 0.027 Uiso 1 1 calc R U . . .
C64 C 0.89612(18) 0.14478(15) 1.04445(13) 0.0249(4) Uani 1 1 d . U . . .
H64 H 0.946933 0.172041 1.095059 0.030 Uiso 1 1 calc R U . . .
C65 C 0.87493(18) 0.05274(14) 1.03453(13) 0.0234(4) Uani 1 1 d . U . . .
H65 H 0.910892 0.017307 1.078541 0.028 Uiso 1 1 calc R U . . .
C66 C 0.80136(17) 0.01147(13) 0.96063(12) 0.0194(4) Uani 1 1 d . U . . .
H66 H 0.788234 -0.051922 0.953293 0.023 Uiso 1 1 calc R U . . .
C71 C 0.76292(16) -0.01983(12) 0.72609(11) 0.0156(3) Uani 1 1 d . U . . .
C72 C 0.76920(17) 0.02666(13) 0.65235(12) 0.0185(4) Uani 1 1 d . U . . .
H72 H 0.713592 0.073085 0.639691 0.022 Uiso 1 1 calc R U . . .
C73 C 0.85730(19) 0.00462(14) 0.59757(12) 0.0229(4) Uani 1 1 d . U . . .
H73 H 0.862330 0.036377 0.547581 0.027 Uiso 1 1 calc R U . . .
C74 C 0.93788(18) -0.06362(14) 0.61571(13) 0.0240(4) Uani 1 1 d . U . . .
H74 H 0.997940 -0.078378 0.578095 0.029 Uiso 1 1 calc R U . . .
C75 C 0.93115(18) -0.11050(14) 0.68867(14) 0.0235(4) Uani 1 1 d . U . . .
H75 H 0.985923 -0.157639 0.700345 0.028 Uiso 1 1 calc R U . . .
C76 C 0.84443(17) -0.08859(13) 0.74468(12) 0.0193(4) Uani 1 1 d . U . . .
H76 H 0.840551 -0.119963 0.795046 0.023 Uiso 1 1 calc R U . . .
N1 N -0.22796(14) 0.51500(11) 0.35696(10) 0.0188(3) Uani 1 1 d . U . . .
N2 N -0.23036(16) 0.55014(12) 0.19486(11) 0.0251(4) Uani 1 1 d . U . . .
N3 N -0.04343(16) 0.61775(11) 0.32718(11) 0.0252(4) Uani 1 1 d . U . . .
N4 N 0.56555(13) 0.08748(10) 0.76139(10) 0.0150(3) Uani 1 1 d . U . . .
O1 O -0.06024(12) 0.45950(9) 0.25122(8) 0.0205(3) Uani 1 1 d . U . . .
O2 O 0.05355(14) 0.38376(10) 0.07165(9) 0.0254(3) Uani 1 1 d . U . . .
O3 O 0.34919(13) 0.51169(10) 0.30727(9) 0.0267(3) Uani 1 1 d . U . . .
O4 O 0.04096(12) 0.31922(9) 0.21684(8) 0.0186(3) Uani 1 1 d . U . . .
O5 O 0.23212(12) 0.40690(9) 0.18940(8) 0.0193(3) Uani 1 1 d . U . . .
O6 O 0.14820(12) 0.43412(10) 0.33048(9) 0.0231(3) Uani 1 1 d . U . . .
O7 O -0.04204(14) 0.34238(10) 0.36145(9) 0.0274(3) Uani 1 1 d . U . . .
O8 O 0.17899(13) 0.24750(9) 0.11667(8) 0.0216(3) Uani 1 1 d . U . . .
O9 O 0.33866(14) 0.34148(10) 0.32499(9) 0.0269(3) Uani 1 1 d . U . . .
O10 O -0.10160(16) 0.42477(11) -0.07657(10) 0.0327(4) Uani 1 1 d D . . . .
H2 H -0.087(3) 0.4817(12) -0.0745(19) 0.049(9) Uiso 1 1 d D . . . .
H1 H -0.051(3) 0.410(2) -0.0335(16) 0.060(10) Uiso 1 1 d D . . . .
O11 O -0.32369(16) 0.35480(12) -0.18257(11) 0.0347(4) Uani 1 1 d D . . . .
H4 H -0.336(3) 0.3983(17) -0.2149(19) 0.063(10) Uiso 1 1 d D . . . .
H3 H -0.262(2) 0.3761(18) -0.1455(16) 0.044(8) Uiso 1 1 d D . . . .
P1 P -0.14238(4) 0.53799(3) 0.28419(3) 0.01759(10) Uani 1 1 d . U . . .
P2 P 0.02023(4) 0.38398(3) 0.29645(3) 0.01693(10) Uani 1 1 d . U . . .
P3 P 0.28477(4) 0.42246(3) 0.29179(3) 0.01686(10) Uani 1 1 d . U . . .
P4 P 0.12884(4) 0.33499(3) 0.13762(3) 0.01597(10) Uani 1 1 d . U . . .
P5 P 0.42339(4) 0.08525(3) 0.71824(3) 0.01208(9) Uani 1 1 d . U . . .
P6 P 0.65416(4) 0.01356(3) 0.79976(3) 0.01269(9) Uani 1 1 d . U . . .

loop_
_atom_site_aniso_label
_atom_site_aniso_U_11
_atom_site_aniso_U_22
_atom_site_aniso_U_33
_atom_site_aniso_U_23
_atom_site_aniso_U_13
_atom_site_aniso_U_12
C1 0.0211(9) 0.0262(10) 0.0177(9) 0.0002(7) 0.0009(7) -0.0005(8)
C2 0.0257(10) 0.0245(10) 0.0195(9) 0.0026(7) 0.0045(7) 0.0008(8)
C3 0.0190(9) 0.0286(11) 0.0272(10) 0.0038(8) 0.0075(8) 0.0004(8)
C4 0.0158(9) 0.0354(12) 0.0233(10) 0.0043(8) 0.0004(7) -0.0035(8)
C5 0.0440(14) 0.0462(15) 0.0320(12) 0.0160(10) 0.0138(10) 0.0293(12)
C6 0.0284(12) 0.0583(17) 0.0486(15) 0.0154(13) 0.0009(11) 0.0158(12)
C7 0.0354(13) 0.0559(16) 0.0302(12) 0.0027(11) -0.0039(10) 0.0097(12)
C8 0.0305(11) 0.0468(14) 0.0248(10) -0.0054(10) -0.0025(9) 0.0133(10)
C9A 0.021(3) 0.021(3) 0.027(4) 0.001(2) 0.007(2) -0.0038(19)
C10A 0.025(3) 0.026(4) 0.028(2) 0.004(2) 0.007(2) 0.001(2)
C11A 0.026(2) 0.022(2) 0.022(3) 0.0022(18) 0.0012(18) -0.0042(16)
C12A 0.028(2) 0.0254(19) 0.026(2) -0.0066(15) 0.0075(17) -0.0032(16)
C9B 0.025(5) 0.029(5) 0.026(7) 0.000(4) 0.008(5) -0.002(3)
C10B 0.022(5) 0.018(5) 0.033(5) -0.001(3) 0.002(4) -0.005(4)
C11B 0.029(4) 0.026(4) 0.023(5) -0.003(3) 0.008(3) 0.003(3)
C12B 0.026(3) 0.017(3) 0.027(3) 0.001(2) 0.007(3) 0.003(2)
C21 0.0154(8) 0.0151(8) 0.0113(7) 0.0016(6) 0.0038(6) 0.0024(6)
C22 0.0189(8) 0.0164(9) 0.0128(8) 0.0005(6) 0.0026(6) 0.0010(7)
C23 0.0209(9) 0.0154(9) 0.0185(8) 0.0009(7) 0.0062(7) 0.0005(7)
C24 0.0217(9) 0.0203(9) 0.0169(8) 0.0069(7) 0.0055(7) 0.0061(7)
C25 0.0195(9) 0.0266(10) 0.0146(8) 0.0049(7) -0.0009(7) 0.0035(7)
C26 0.0163(8) 0.0194(9) 0.0175(8) 0.0028(7) 0.0006(7) -0.0004(7)
C31 0.0177(8) 0.0150(8) 0.0130(8) 0.0034(6) 0.0037(6) 0.0036(6)
C32 0.0204(9) 0.0184(9) 0.0150(8) 0.0026(7) 0.0018(7) 0.0044(7)
C33 0.0290(10) 0.0224(10) 0.0127(8) 0.0025(7) 0.0043(7) 0.0065(8)
C34 0.0281(10) 0.0266(10) 0.0179(9) 0.0052(7) 0.0116(8) 0.0097(8)
C35 0.0191(9) 0.0291(11) 0.0233(9) 0.0047(8) 0.0059(7) 0.0072(8)
C36 0.0182(9) 0.0226(9) 0.0170(8) 0.0031(7) 0.0031(7) 0.0050(7)
C41 0.0136(8) 0.0148(8) 0.0135(8) 0.0019(6) -0.0004(6) 0.0028(6)
C42 0.0130(8) 0.0211(9) 0.0247(9) 0.0038(7) 0.0029(7) 0.0027(7)
C43 0.0151(9) 0.0185(9) 0.0437(12) 0.0040(8) -0.0013(8) -0.0016(7)
C44 0.0255(10) 0.0174(9) 0.0347(11) -0.0057(8) -0.0076(8) 0.0031(8)
C45 0.0305(11) 0.0205(10) 0.0206(9) -0.0047(7) -0.0007(8) 0.0074(8)
C46 0.0227(9) 0.0180(9) 0.0171(8) 0.0004(7) 0.0039(7) 0.0029(7)
C51 0.0113(7) 0.0167(8) 0.0137(8) 0.0036(6) 0.0001(6) 0.0007(6)
C52 0.0176(8) 0.0192(9) 0.0143(8) 0.0031(7) 0.0012(6) 0.0026(7)
C53 0.0180(9) 0.0277(10) 0.0196(9) 0.0055(7) 0.0045(7) 0.0000(7)
C54 0.0203(9) 0.0223(10) 0.0289(10) 0.0071(8) 0.0031(8) -0.0046(7)
C55 0.0203(9) 0.0179(9) 0.0293(10) -0.0003(8) 0.0023(8) -0.0001(7)
C56 0.0149(8) 0.0181(9) 0.0195(8) 0.0002(7) 0.0031(7) 0.0029(7)
C61 0.0117(8) 0.0185(9) 0.0156(8) 0.0014(6) 0.0023(6) 0.0004(6)
C62 0.0164(8) 0.0211(9) 0.0171(8) 0.0036(7) 0.0033(7) -0.0009(7)
C63 0.0207(9) 0.0223(10) 0.0241(9) 0.0001(8) 0.0030(7) -0.0065(8)
C64 0.0169(9) 0.0345(11) 0.0205(9) -0.0015(8) -0.0032(7) -0.0056(8)
C65 0.0188(9) 0.0314(11) 0.0191(9) 0.0053(8) -0.0033(7) 0.0016(8)
C66 0.0178(9) 0.0205(9) 0.0193(9) 0.0025(7) -0.0002(7) 0.0018(7)
C71 0.0136(8) 0.0177(9) 0.0153(8) 0.0000(6) 0.0030(6) -0.0002(6)
C72 0.0189(9) 0.0191(9) 0.0177(8) 0.0028(7) 0.0033(7) -0.0011(7)
C73 0.0243(10) 0.0264(10) 0.0185(9) 0.0017(7) 0.0069(7) -0.0055(8)
C74 0.0192(9) 0.0288(11) 0.0250(10) -0.0035(8) 0.0112(8) -0.0021(8)
C75 0.0166(9) 0.0235(10) 0.0316(10) 0.0017(8) 0.0078(8) 0.0040(7)
C76 0.0165(8) 0.0210(9) 0.0214(9) 0.0040(7) 0.0042(7) 0.0020(7)
N1 0.0163(7) 0.0223(8) 0.0184(7) 0.0029(6) 0.0034(6) 0.0003(6)
N2 0.0251(9) 0.0319(10) 0.0206(8) 0.0060(7) 0.0064(7) 0.0130(7)
N3 0.0286(9) 0.0206(8) 0.0276(9) -0.0029(7) 0.0132(7) -0.0045(7)
N4 0.0128(7) 0.0148(7) 0.0166(7) 0.0015(6) -0.0008(5) 0.0008(5)
O1 0.0206(7) 0.0214(7) 0.0198(6) 0.0001(5) 0.0029(5) 0.0067(5)
O2 0.0285(7) 0.0250(7) 0.0199(7) 0.0040(6) -0.0080(6) 0.0016(6)
O3 0.0231(7) 0.0279(8) 0.0259(7) -0.0033(6) -0.0027(6) -0.0056(6)
O4 0.0173(6) 0.0176(6) 0.0207(6) -0.0015(5) 0.0037(5) 0.0004(5)
O5 0.0197(6) 0.0233(7) 0.0136(6) 0.0008(5) -0.0011(5) -0.0039(5)
O6 0.0173(6) 0.0300(8) 0.0201(7) -0.0068(6) 0.0010(5) 0.0007(6)
O7 0.0311(8) 0.0264(8) 0.0279(7) 0.0056(6) 0.0132(6) 0.0034(6)
O8 0.0233(7) 0.0234(7) 0.0179(6) -0.0009(5) 0.0031(5) 0.0043(6)
O9 0.0287(8) 0.0302(8) 0.0205(7) 0.0016(6) -0.0036(6) 0.0111(6)
O10 0.0412(9) 0.0259(8) 0.0263(8) 0.0050(6) -0.0130(7) -0.0027(7)
O11 0.0313(9) 0.0335(9) 0.0365(9) 0.0057(7) -0.0044(7) -0.0085(7)
P1 0.0168(2) 0.0172(2) 0.0198(2) 0.00194(17) 0.00565(17) 0.00309(17)
P2 0.0160(2) 0.0173(2) 0.0178(2) 0.00027(17) 0.00363(17) 0.00216(17)
P3 0.0145(2) 0.0213(2) 0.0134(2) -0.00110(17) -0.00165(16) 0.00187(17)
P4 0.0167(2) 0.0175(2) 0.0124(2) 0.00026(16) -0.00182(16) 0.00074(17)
P5 0.0122(2) 0.0136(2) 0.01052(19) 0.00114(15) 0.00160(15) 0.00169(16)
P6 0.01146(19) 0.0145(2) 0.01237(19) 0.00211(16) 0.00165(15) 0.00144(16)

loop_
_atom_type_symbol
_atom_type_description
_atom_type_scat_dispersion_real
_atom_type_scat_dispersion_imag
_atom_type_scat_source
C C 0.0033 0.0016 'International Tables Vol C Tables 4.2.6.8 and 6.1.1.4'
H H 0.0000 0.0000 'International Tables Vol C Tables 4.2.6.8 and 6.1.1.4'
N N 0.0061 0.0033 'International Tables Vol C Tables 4.2.6.8 and 6.1.1.4'
O O 0.0106 0.0060 'International Tables Vol C Tables 4.2.6.8 and 6.1.1.4'
P P 0.1023 0.0942 'International Tables Vol C Tables 4.2.6.8 and 6.1.1.4'

loop_
_geom_angle_atom_site_label_1
_geom_angle_atom_site_label_2
_geom_angle_atom_site_label_3
_geom_angle
N1 C1 C2 103.49(15)
N1 C1 H1A 111.1
C2 C1 H1A 111.1
N1 C1 H1AB 111.1
C2 C1 H1AB 111.1
H1A C1 H1AB 109.0
C1 C2 C3 103.07(16)
C1 C2 H2A 111.1
C3 C2 H2A 111.1
C1 C2 H2AB 111.1
C3 C2 H2AB 111.1
H2A C2 H2AB 109.1
C4 C3 C2 103.54(15)
C4 C3 H3A 111.1
C2 C3 H3A 111.1
C4 C3 H3AB 111.1
C2 C3 H3AB 111.1
H3A C3 H3AB 109.0
N1 C4 C3 103.39(15)
N1 C4 H4A 111.1
C3 C4 H4A 111.1
N1 C4 H4AB 111.1
C3 C4 H4AB 111.1
H4A C4 H4AB 109.0
N2 C5 C6 102.81(19)
N2 C5 H5A 111.2
C6 C5 H5A 111.2
N2 C5 H5AB 111.2
C6 C5 H5AB 111.2
H5A C5 H5AB 109.1
C7 C6 C5 103.21(19)
C7 C6 H6A 111.1
C5 C6 H6A 111.1
C7 C6 H6AB 111.1
C5 C6 H6AB 111.1
H6A C6 H6AB 109.1
C6 C7 C8 103.7(2)
C6 C7 H7A 111.0
C8 C7 H7A 111.0
C6 C7 H7AB 111.0
C8 C7 H7AB 111.0
H7A C7 H7AB 109.0
N2 C8 C7 102.88(18)
N2 C8 H8A 111.2
C7 C8 H8A 111.2
N2 C8 H8AB 111.2
C7 C8 H8AB 111.2
H8A C8 H8AB 109.1
N3 C9A C10A 103.4(6)
N3 C9A H9A 111.1
C10A C9A H9A 111.1
N3 C9A H9AB 111.1
C10A C9A H9AB 111.1
H9A C9A H9AB 109.0
C9A C10A C11A 103.4(6)
C9A C10A H10A 111.1
C11A C10A H10A 111.1
C9A C10A H10B 111.1
C11A C10A H10B 111.1
H10A C10A H10B 109.1
C12A C11A C10A 103.9(6)
C12A C11A H11A 111.0
C10A C11A H11A 111.0
C12A C11A H11B 111.0
C10A C11A H11B 111.0
H11A C11A H11B 109.0
N3 C12A C11A 104.3(3)
N3 C12A H12A 110.9
C11A C12A H12A 110.9
N3 C12A H12B 110.9
C11A C12A H12B 110.9
H12A C12A H12B 108.9
N3 C9B C10B 104.1(11)
N3 C9B H9B 110.9
C10B C9B H9B 110.9
N3 C9B H9BB 110.9
C10B C9B H9BB 110.9
H9B C9B H9BB 108.9
C11B C10B C9B 106.2(11)
C11B C10B H10C 110.5
C9B C10B H10C 110.5
C11B C10B H10D 110.5
C9B C10B H10D 110.5
H10C C10B H10D 108.7
C12B C11B C10B 104.6(8)
C12B C11B H11C 110.8
C10B C11B H11C 110.8
C12B C11B H11D 110.8
C10B C11B H11D 110.8
H11C C11B H11D 108.9
C11B C12B N3 97.9(6)
C11B C12B H12C 112.2
N3 C12B H12C 112.2
C11B C12B H12D 112.2
N3 C12B H12D 112.2
H12C C12B H12D 109.8
C22 C21 C26 119.95(16)
C22 C21 P5 118.12(13)
C26 C21 P5 121.90(14)
C23 C22 C21 119.75(16)
C23 C22 H22 120.1
C21 C22 H22 120.1
C22 C23 C24 120.10(17)
C22 C23 H23 119.9
C24 C23 H23 119.9
C25 C24 C23 120.28(17)
C25 C24 H24 119.9
C23 C24 H24 119.9
C24 C25 C26 120.23(17)
C24 C25 H25 119.9
C26 C25 H25 119.9
C25 C26 C21 119.65(17)
C25 C26 H26 120.2
C21 C26 H26 120.2
C32 C31 C36 119.80(16)
C32 C31 P5 119.60(14)
C36 C31 P5 120.46(13)
C33 C32 C31 119.89(17)
C33 C32 H32 120.1
C31 C32 H32 120.1
C34 C33 C32 120.25(17)
C34 C33 H33 119.9
C32 C33 H33 119.9
C33 C34 C35 120.17(17)
C33 C34 H34 119.9
C35 C34 H34 119.9
C34 C35 C36 120.03(18)
C34 C35 H35 120.0
C36 C35 H35 120.0
C35 C36 C31 119.86(17)
C35 C36 H36 120.1
C31 C36 H36 120.1
C42 C41 C46 119.52(17)
C42 C41 P5 124.06(14)
C46 C41 P5 116.18(14)
C41 C42 C43 119.64(18)
C41 C42 H42 120.2
C43 C42 H42 120.2
C44 C43 C42 119.96(19)
C44 C43 H43 120.0
C42 C43 H43 120.0
C45 C44 C43 120.80(19)
C45 C44 H44 119.6
C43 C44 H44 119.6
C46 C45 C44 119.44(19)
C46 C45 H45 120.3
C44 C45 H45 120.3
C45 C46 C41 120.60(18)
C45 C46 H46 119.7
C41 C46 H46 119.7
C56 C51 C52 119.68(16)
C56 C51 P6 124.21(14)
C52 C51 P6 115.91(13)
C53 C52 C51 120.30(17)
C53 C52 H52 119.8
C51 C52 H52 119.8
C52 C53 C54 119.76(18)
C52 C53 H53 120.1
C54 C53 H53 120.1
C55 C54 C53 120.38(18)
C55 C54 H54 119.8
C53 C54 H54 119.8
C54 C55 C56 120.39(18)
C54 C55 H55 119.8
C56 C55 H55 119.8
C51 C56 C55 119.49(17)
C51 C56 H56 120.3
C55 C56 H56 120.3
C62 C61 C66 120.62(17)
C62 C61 P6 119.25(13)
C66 C61 P6 120.07(14)
C63 C62 C61 119.64(17)
C63 C62 H62 120.2
C61 C62 H62 120.2
C62 C63 C64 119.63(19)
C62 C63 H63 120.2
C64 C63 H63 120.2
C65 C64 C63 120.59(18)
C65 C64 H64 119.7
C63 C64 H64 119.7
C64 C65 C66 120.58(18)
C64 C65 H65 119.7
C66 C65 H65 119.7
C65 C66 C61 118.92(18)
C65 C66 H66 120.5
C61 C66 H66 120.5
C72 C71 C76 120.29(16)
C72 C71 P6 119.14(14)
C76 C71 P6 120.49(14)
C73 C72 C71 119.63(18)
C73 C72 H72 120.2
C71 C72 H72 120.2
C74 C73 C72 120.18(18)
C74 C73 H73 119.9
C72 C73 H73 119.9
C73 C74 C75 120.31(18)
C73 C74 H74 119.8
C75 C74 H74 119.8
C74 C75 C76 120.21(18)
C74 C75 H75 119.9
C76 C75 H75 119.9
C75 C76 C71 119.37(17)
C75 C76 H76 120.3
C71 C76 H76 120.3
C1 N1 C4 110.32(15)
C1 N1 P1 125.05(13)
C4 N1 P1 119.63(13)
C8 N2 C5 110.69(17)
C8 N2 P1 127.25(14)
C5 N2 P1 121.95(15)
C12A N3 C9A 110.2(4)
C9B N3 C12B 109.0(8)
C9B N3 P1 125.6(6)
C12A N3 P1 129.91(19)
C9A N3 P1 118.4(4)
C12B N3 P1 115.0(3)
P5 N4 P6 133.59(10)
P1 O1 P2 135.21(9)
P2 O4 P4 129.53(9)
P4 O5 P3 130.46(9)
P2 O6 P3 128.07(9)
H2 O10 H1 102(3)
H4 O11 H3 101(3)
O1 P1 N2 99.34(8)
O1 P1 N1 116.24(8)
N2 P1 N1 109.26(9)
O1 P1 N3 105.52(8)
N2 P1 N3 119.78(10)
N1 P1 N3 107.02(9)
O7 P2 O6 115.85(9)
O7 P2 O4 114.60(8)
O6 P2 O4 106.88(7)
O7 P2 O1 112.66(8)
O6 P2 O1 103.21(8)
O4 P2 O1 102.17(7)
O9 P3 O3 123.48(9)
O9 P3 O5 111.66(8)
O3 P3 O5 107.50(8)
O9 P3 O6 107.06(8)
O3 P3 O6 105.46(8)
O5 P3 O6 98.65(7)
O8 P4 O2 122.55(8)
O8 P4 O5 113.39(8)
O2 P4 O5 106.12(8)
O8 P4 O4 105.40(7)
O2 P4 O4 107.26(8)
O5 P4 O4 99.53(7)
N4 P5 C21 107.21(8)
N4 P5 C41 113.87(8)
C21 P5 C41 107.51(8)
N4 P5 C31 112.22(8)
C21 P5 C31 106.62(8)
C41 P5 C31 109.03(8)
N4 P6 C51 114.33(8)
N4 P6 C61 107.24(8)
C51 P6 C61 108.23(8)
N4 P6 C71 111.09(8)
C51 P6 C71 109.25(8)
C61 P6 C71 106.34(8)

loop_
_geom_bond_atom_site_label_1
_geom_bond_atom_site_label_2
_geom_bond_distance
C1 N1 1.491(2)
C1 C2 1.519(3)
C1 H1A 0.9900
C1 H1AB 0.9900
C2 C3 1.524(3)
C2 H2A 0.9900
C2 H2AB 0.9900
C3 C4 1.522(3)
C3 H3A 0.9900
C3 H3AB 0.9900
C4 N1 1.496(2)
C4 H4A 0.9900
C4 H4AB 0.9900
C5 N2 1.489(3)
C5 C6 1.511(4)
C5 H5A 0.9900
C5 H5AB 0.9900
C6 C7 1.503(4)
C6 H6A 0.9900
C6 H6AB 0.9900
C7 C8 1.530(3)
C7 H7A 0.9900
C7 H7AB 0.9900
C8 N2 1.483(3)
C8 H8A 0.9900
C8 H8AB 0.9900
C9A N3 1.521(13)
C9A C10A 1.523(9)
C9A H9A 0.9900
C9A H9AB 0.9900
C10A C11A 1.532(7)
C10A H10A 0.9900
C10A H10B 0.9900
C11A C12A 1.526(6)
C11A H11A 0.9900
C11A H11B 0.9900
C12A N3 1.477(4)
C12A H12A 0.9900
C12A H12B 0.9900
C9B N3 1.44(2)
C9B C10B 1.524(13)
C9B H9B 0.9900
C9B H9BB 0.9900
C10B C11B 1.521(11)
C10B H10C 0.9900
C10B H10D 0.9900
C11B C12B 1.508(11)
C11B H11C 0.9900
C11B H11D 0.9900
C12B N3 1.547(6)
C12B H12C 0.9900
C12B H12D 0.9900
C21 C22 1.401(2)
C21 C26 1.403(2)
C21 P5 1.7953(17)
C22 C23 1.390(2)
C22 H22 0.9500
C23 C24 1.392(3)
C23 H23 0.9500
C24 C25 1.389(3)
C24 H24 0.9500
C25 C26 1.390(3)
C25 H25 0.9500
C26 H26 0.9500
C31 C32 1.395(2)
C31 C36 1.399(2)
C31 P5 1.8018(18)
C32 C33 1.392(3)
C32 H32 0.9500
C33 C34 1.385(3)
C33 H33 0.9500
C34 C35 1.391(3)
C34 H34 0.9500
C35 C36 1.392(3)
C35 H35 0.9500
C36 H36 0.9500
C41 C42 1.393(3)
C41 C46 1.401(2)
C41 P5 1.7980(18)
C42 C43 1.394(3)
C42 H42 0.9500
C43 C44 1.386(3)
C43 H43 0.9500
C44 C45 1.384(3)
C44 H44 0.9500
C45 C46 1.382(3)
C45 H45 0.9500
C46 H46 0.9500
C51 C56 1.394(2)
C51 C52 1.406(2)
C51 P6 1.7947(18)
C52 C53 1.381(3)
C52 H52 0.9500
C53 C54 1.391(3)
C53 H53 0.9500
C54 C55 1.385(3)
C54 H54 0.9500
C55 C56 1.394(3)
C55 H55 0.9500
C56 H56 0.9500
C61 C62 1.398(3)
C61 C66 1.400(2)
C61 P6 1.8004(18)
C62 C63 1.391(3)
C62 H62 0.9500
C63 C64 1.395(3)
C63 H63 0.9500
C64 C65 1.381(3)
C64 H64 0.9500
C65 C66 1.392(3)
C65 H65 0.9500
C66 H66 0.9500
C71 C72 1.396(2)
C71 C76 1.401(3)
C71 P6 1.8031(18)
C72 C73 1.390(3)
C72 H72 0.9500
C73 C74 1.387(3)
C73 H73 0.9500
C74 C75 1.390(3)
C74 H74 0.9500
C75 C76 1.392(3)
C75 H75 0.9500
C76 H76 0.9500
N1 P1 1.6039(16)
N2 P1 1.6007(17)
N3 P1 1.6124(18)
N4 P5 1.5875(15)
N4 P6 1.5889(15)
O1 P1 1.5906(14)
O1 P2 1.6008(14)
O2 P4 1.4783(14)
O3 P3 1.4703(15)
O4 P2 1.5554(13)
O4 P4 1.6783(14)
O5 P4 1.6066(13)
O5 P3 1.6122(13)
O6 P2 1.5538(14)
O6 P3 1.6744(14)
O7 P2 1.4543(15)
O8 P4 1.4645(14)
O9 P3 1.4651(15)
O10 H2 0.858(17)
O10 H1 0.851(18)
O11 H4 0.857(18)
O11 H3 0.856(17)
